data_1513807
loop_
_publ_author_name
'Jalarvo, Niina'
'Gourdon, Olivier'
'Ehlers, Georg'
'Tyagi, Madhusudan'
'Kumar, Sanat K.'
'Dobbs, Kerwin D.'
'Smalley, Robert J.'
'Guise, William E.'
'Ramirez-Cuesta, Anibal'
'Wildgruber, Christoph'
'Crawford, Michael K.'

_publ_section_title
;
 Structure and Dynamics of Octamethyl-POSS Nanoparticles
;
_journal_issue 10
_journal_name_full 'The Journal of Physical Chemistry C'
_journal_page_first 5579
_journal_paper_doi 10.1021/jp412228r
_journal_volume 118
_journal_year 2014
_chemical_formula_sum 'C8 H24 O12 Si8'
_chemical_formula_weight 537
_space_group_IT_number 148
_symmetry_cell_setting trigonal
_symmetry_Int_Tables_number 148
_symmetry_space_group_name_Hall '-R 3'
_symmetry_space_group_name_H-M 'R -3 :H'
_cell_angle_alpha 90
_cell_angle_beta 90
_cell_angle_gamma 120
_cell_formula_units_Z 3
_cell_length_a 12.3948(6)
_cell_length_b 12.3948(6)
_cell_length_c 12.8871(6)
_cell_measurement_temperature 293
_cell_volume 1714.61(14)
_diffrn_ambient_temperature 293
_diffrn_radiation_probe neutron
_diffrn_radiation_wavelength -1
_exptl_absorpt_coefficient_mu 0
_exptl_crystal_density_diffrn 1.5596
_exptl_crystal_F_000 840
_pd_instr_location ' ?'
_pd_meas_2theta_range_max 96.639
_pd_meas_2theta_range_min 13.606
_pd_meas_number_of_points 3271
_pd_proc_2theta_range_max 96.639
_pd_proc_2theta_range_min 13.606
_pd_proc_ls_background_function 'Manual background'
_pd_proc_ls_pref_orient_corr none
_pd_proc_ls_profile_function Pseudo-Voigt
_pd_proc_ls_prof_R_factor 0.0130
_pd_proc_ls_prof_wR_expected 0.0037
_pd_proc_ls_prof_wR_factor 0.0100
_refine_ls_hydrogen_treatment refall
_refine_ls_number_constraints 0
_refine_ls_number_parameters 70
_refine_ls_number_restraints 0
_refine_ls_shift/su_max 6.8322
_refine_ls_shift/su_mean 1.4595
_refine_ls_weighting_scheme sigma
_cod_data_source_file jp412228r_si_002.cif
_cod_data_source_block I
_cod_depositor_comments
;
The following automatic conversions were performed:

data name '_atom_site_site_symmetry_mutiplicity' was replaced with
'_atom_site_site_symmetry_multiplicity' as specified in the
replacement file 'data/replacement-values/replacement_tags.lst'.

Automatic conversion script
Id: cif_correct_tags 9268 2022-04-12 08:56:07Z antanas 
;
_cod_original_cell_volume 1714.562
_cod_original_sg_symbol_H-M 'R -3'
_cod_database_code 1513807

loop_
_symmetry_equiv_pos_site_id
_symmetry_equiv_pos_as_xyz
1 x,y,z
2 -y,x-y,z
3 -x+y,-x,z
4 -x,-y,-z
5 y,-x+y,-z
6 x-y,x,-z
7 x+2/3,y+1/3,z+1/3
8 -y+2/3,x-y+1/3,z+1/3
9 -x+y+2/3,-x+1/3,z+1/3
10 -x+2/3,-y+1/3,-z+1/3
11 y+2/3,-x+y+1/3,-z+1/3
12 x-y+2/3,x+1/3,-z+1/3
13 x+1/3,y+2/3,z+2/3
14 -y+1/3,x-y+2/3,z+2/3
15 -x+y+1/3,-x+2/3,z+2/3
16 -x+1/3,-y+2/3,-z+2/3
17 y+1/3,-x+y+2/3,-z+2/3
18 x-y+1/3,x+2/3,-z+2/3

loop_
_atom_site_label
_atom_site_type_symbol
_atom_site_fract_x
_atom_site_fract_y
_atom_site_fract_z
_atom_site_adp_type
_atom_site_U_iso_or_equiv
_atom_site_site_symmetry_multiplicity
_atom_site_occupancy
_atom_site_calc_flag
Si1 Si 0 0 0.2085(4) Uiso 0.0055(11) 6 1 d
Si2 Si 0.0189(3) 0.2159(3) 0.0703(3) Uiso 0.0043(7) 18 1 d
O1 O 0.0179(3) 0.1314(2) 0.1686(2) Uiso 0.0126(6) 18 1 d
O2 O -0.1114(2) 0.1337(2) 0.0060(3) Uiso 0.0110(5) 18 1 d
C1 C 0 0 0.3536(3) Uiso 0.0143(9) 6 1 d
C2 C 0.0304(2) 0.3605(2) 0.1149(2) Uiso 0.0109(5) 18 1 d
H1 H 0.0860(6) 0.0710(5) 0.3793(5) Uani 0.030(3) 18 1 d
H2 H 0.1123(5) 0.4111(5) 0.1627(4) Uani 0.025(2) 18 1 d
H3 H -0.0491(5) 0.3432(5) 0.1586(5) Uani 0.034(2) 18 1 d
H4 H 0.0353(6) 0.4168(5) 0.0506(4) Uani 0.030(3) 18 1 d

loop_
_atom_site_aniso_label
_atom_site_aniso_type_symbol
_atom_site_aniso_U_11
_atom_site_aniso_U_22
_atom_site_aniso_U_33
_atom_site_aniso_U_12
_atom_site_aniso_U_13
_atom_site_aniso_U_23
H1 H 0.028(3) 0.020(3) 0.034(4) -0.009(2) -0.005(3) -0.009(3)
H2 H 0.025(3) 0.024(3) 0.020(3) 0.008(2) -0.016(2) -0.008(2)
H3 H 0.023(3) 0.027(3) 0.043(3) 0.006(2) 0.016(3) -0.001(3)
H4 H 0.060(5) 0.023(3) 0.011(2) 0.024(3) -0.005(2) 0.014(2)

loop_
_atom_type_symbol
_atom_type_scat_length_neutron
_atom_type_scat_source
Si 4.149 International_Tables_Vol_C
C 6.646 International_Tables_Vol_C
H -3.739 International_Tables_Vol_C
O 5.803 International_Tables_Vol_C

loop_
_geom_angle_atom_site_label_1
_geom_angle_atom_site_label_2
_geom_angle_atom_site_label_3
_geom_angle_site_symmetry_1
_geom_angle_site_symmetry_3
_geom_angle
O1 Si1 O1 . 2_555 110.4(3)
O1 Si1 O1 . 3_555 110.4(2)
O1 Si1 C1 . . 108.6(2)
O1 Si1 H1 . . 96.3(2)
O1 Si1 H1 . 2_555 94.8(3)
O1 Si1 H1 . 3_555 132.7(3)
O1 Si1 O1 2_555 3_555 110.4(3)
O1 Si1 C1 2_555 . 108.6(2)
O1 Si1 H1 2_555 . 132.7(3)
O1 Si1 H1 2_555 2_555 96.3(2)
O1 Si1 H1 2_555 3_555 94.8(2)
O1 Si1 C1 3_555 . 108.6(2)
O1 Si1 H1 3_555 . 94.8(3)
O1 Si1 H1 3_555 2_555 132.7(3)
O1 Si1 H1 3_555 3_555 96.3(3)
C1 Si1 H1 . . 24.13(14)
C1 Si1 H1 . 2_555 24.1(2)
C1 Si1 H1 . 3_555 24.13(19)
H1 Si1 H1 . 2_555 41.5(2)
H1 Si1 H1 . 3_555 41.5(2)
H1 Si1 H1 2_555 3_555 41.5(3)
O1 Si2 O2 . . 107.6(2)
O1 Si2 O2 . 5_555 109.7(3)
O1 Si2 C2 . . 110.9(2)
O1 Si2 H2 . . 96.1(2)
O1 Si2 H3 . . 99.2(3)
O1 Si2 H4 . . 135.4(3)
O2 Si2 O2 . 5_555 108.3(3)
O2 Si2 C2 . . 109.9(3)
O2 Si2 H2 . . 134.7(3)
O2 Si2 H3 . . 95.0(3)
O2 Si2 H4 . . 97.9(3)
O2 Si2 C2 5_555 . 110.3(2)
O2 Si2 H2 5_555 . 98.6(2)
O2 Si2 H3 5_555 . 134.2(3)
O2 Si2 H4 5_555 . 95.5(3)
C2 Si2 H2 . . 24.93(19)
C2 Si2 H3 . . 24.16(15)
C2 Si2 H4 . . 24.47(16)
H2 Si2 H3 . . 42.3(2)
H2 Si2 H4 . . 42.6(2)
H3 Si2 H4 . . 41.4(2)
Si1 O1 Si2 . . 147.6(3)
Si2 O2 Si2 . 6_555 149.9(4)
Si1 C1 H1 . . 108.5(4)
Si1 C1 H1 . 2_555 108.5(4)
Si1 C1 H1 . 3_555 108.5(4)
H1 C1 H1 . 2_555 110.4(6)
H1 C1 H1 . 3_555 110.4(6)
H1 C1 H1 2_555 3_555 110.4(7)
Si2 C2 H2 . . 109.9(5)
Si2 C2 H3 . . 111.2(4)
Si2 C2 H4 . . 110.5(4)
H2 C2 H3 . . 108.9(5)
H2 C2 H4 . . 109.5(4)
H3 C2 H4 . . 106.8(6)
Si1 H1 C1 . . 47.3(3)
Si1 H1 H1 . 2_555 69.3(3)
Si1 H1 H1 . 3_555 69.3(3)
C1 H1 H1 . 2_555 34.8(4)
C1 H1 H1 . 3_555 34.8(4)
H1 H1 H1 2_555 3_555 60.0(5)
Si2 H2 C2 . . 45.2(3)
Si2 H2 H3 . . 68.9(3)
Si2 H2 H4 . . 68.6(3)
C2 H2 H3 . . 35.1(3)
C2 H2 H4 . . 35.0(3)
H3 H2 H4 . . 58.5(3)
Si2 H3 C2 . . 44.7(3)
Si2 H3 H2 . . 68.8(3)
Si2 H3 H4 . . 69.1(4)
C2 H3 H2 . . 36.0(3)
C2 H3 H4 . . 36.7(4)
H2 H3 H4 . . 61.1(3)
Si2 H4 C2 . . 45.0(3)
Si2 H4 H2 . . 68.7(3)
Si2 H4 H3 . . 69.4(3)
C2 H4 H2 . . 35.5(3)
C2 H4 H3 . . 36.5(4)
H2 H4 H3 . . 60.4(3)

loop_
_geom_bond_atom_site_label_1
_geom_bond_atom_site_label_2
_geom_bond_site_symmetry_2
_geom_bond_distance
Si1 O1 . 1.614(4)
Si1 O1 2_555 1.614(3)
Si1 O1 3_555 1.614(5)
Si1 C1 . 1.870(7)
Si1 H1 . 2.412(8)
Si1 H1 2_555 2.412(8)
Si1 H1 3_555 2.412(8)
Si2 O1 . 1.640(5)
Si2 O2 . 1.639(4)
Si2 O2 5_555 1.615(5)
Si2 C2 . 1.819(5)
Si2 H2 . 2.410(6)
Si2 H3 . 2.412(9)
Si2 H4 . 2.408(8)
C1 H1 . 1.040(5)
C1 H1 2_555 1.040(9)
C1 H1 3_555 1.040(8)
C2 H2 . 1.080(5)
C2 H3 . 1.059(7)
C2 H4 . 1.065(7)
H1 H1 2_555 1.708(9)
H1 H1 3_555 1.708(8)
H2 H3 . 1.740(8)
H2 H4 . 1.752(8)
H3 H4 . 1.705(8)
